data_2023537
loop_
_publ_author_name
'D\"oring, Cindy'
'Jones, Peter G.'

_publ_section_title
;
 Crystal structures of three 4-methylpiperidinium salts (one as three
 polymorphs) with tetrahalogenidoaurate(III), halide and (in one case)
 dichloroiodate(I) counter-anions
;
_journal_coeditor_code YZ2066
_journal_issue 7
_journal_name_full 'Acta Crystallographica Section E Crystallographic Communications'
_journal_paper_doi 10.1107/S2056989025004918
_journal_volume 81
_journal_year 2025
_chemical_formula_iupac '(C6 H14 N)2 [Au Cl4] Cl'
_chemical_formula_moiety '2(C6 H14 N +), Au Cl4 -, Cl -'
_chemical_formula_sum 'C12 H28 Au Cl5 N2'
_chemical_formula_weight 574.58
_chemical_name_systematic
;
Bis(4-methylpiperidinium) tetrachloridoaurate(III) chloride
;
_space_group_crystal_system triclinic
_space_group_IT_number 2
_space_group_name_Hall '-P 1'
_space_group_name_H-M_alt 'P -1'
_atom_sites_solution_hydrogens mixed
_atom_sites_solution_primary direct
_atom_sites_solution_secondary difmap
_audit_creation_method SHELXL-2019/3
_cell_angle_alpha 90.797(3)
_cell_angle_beta 98.137(3)
_cell_angle_gamma 106.407(4)
_cell_formula_units_Z 10
_cell_length_a 14.4553(6)
_cell_length_b 15.1302(5)
_cell_length_c 24.3885(6)
_cell_measurement_reflns_used 31287
_cell_measurement_temperature 100(2)
_cell_measurement_theta_max 29.2530
_cell_measurement_theta_min 2.3640
_cell_volume 5057.2(3)
_computing_cell_refinement
;
CrysAlisPro, Version 1.171.36.28 (Rigaku OD, 2013)
;
_computing_data_collection
;
CrysAlisPro, Version 1.171.36.28 (Rigaku OD, 2013)
;
_computing_data_reduction
;
CrysAlisPro, Version 1.171.36.28 (Rigaku OD, 2013)
;
_computing_molecular_graphics
;
Bruker XP, Version 5.1 (Bruker, 1998)
;
_computing_publication_material
;
publCIF (Westrip, 2010)
;
_computing_structure_refinement
;
SHELXL-2019/3 (Sheldrick, 2015)
;
_computing_structure_solution
;
SHELXS-97 (Sheldrick, 2008)
;
_diffrn_ambient_temperature 100(2)
_diffrn_detector_area_resol_mean 16.1419
_diffrn_measured_fraction_theta_full 0.987
_diffrn_measured_fraction_theta_max 0.986
_diffrn_measurement_device_type 'Oxford Diffraction Xcalibur, Eos'
_diffrn_measurement_method '\w scan'
_diffrn_radiation_type MoK\a
_diffrn_radiation_wavelength 0.71073
_diffrn_reflns_av_R_equivalents 0.0984
_diffrn_reflns_av_unetI/netI 0.0584
_diffrn_reflns_limit_h_max 20
_diffrn_reflns_limit_h_min -20
_diffrn_reflns_limit_k_max 21
_diffrn_reflns_limit_k_min -21
_diffrn_reflns_limit_l_max 34
_diffrn_reflns_limit_l_min -34
_diffrn_reflns_number 316587
_diffrn_reflns_theta_full 30.000
_diffrn_reflns_theta_max 30.033
_diffrn_reflns_theta_min 2.258
_diffrn_source 'Enhance (Mo) X-ray Source'
_exptl_absorpt_coefficient_mu 7.926
_exptl_absorpt_correction_T_max 1.00000
_exptl_absorpt_correction_T_min 0.68338
_exptl_absorpt_correction_type multi-scan
_exptl_absorpt_process_details
;
(CrysAlisPro; Rigaku OD, 2013)
;
_exptl_crystal_colour yellow
_exptl_crystal_density_diffrn 1.887
_exptl_crystal_density_method 'not measured'
_exptl_crystal_description block
_exptl_crystal_F_000 2780
_exptl_crystal_size_max 0.2
_exptl_crystal_size_mid 0.1
_exptl_crystal_size_min 0.08
_refine_diff_density_max 2.670
_refine_diff_density_min -1.822
_refine_ls_extinction_method none
_refine_ls_goodness_of_fit_ref 1.055
_refine_ls_hydrogen_treatment mixed
_refine_ls_matrix_type full
_refine_ls_number_parameters 967
_refine_ls_number_reflns 29180
_refine_ls_number_restraints 64
_refine_ls_restrained_S_all 1.054
_refine_ls_R_factor_all 0.0662
_refine_ls_R_factor_gt 0.0414
_refine_ls_shift/su_max 0.002
_refine_ls_shift/su_mean 0.000
_refine_ls_structure_factor_coef Fsqd
_refine_ls_weighting_details 'w=1/[\s^2^(Fo^2^)+(0.0268P)^2^+13.6626P] where P=(Fo^2^+2Fc^2^)/3'
_refine_ls_weighting_scheme calc
_refine_ls_wR_factor_gt 0.0768
_refine_ls_wR_factor_ref 0.0843
_reflns_number_gt 22450
_reflns_number_total 29180
_reflns_threshold_expression 'I > 2\s(I)'
_cod_data_source_file yz2066.cif
_cod_data_source_block 2c
_cod_database_code 2023537
_shelx_space_group_comment
;
The symmetry employed for this shelxl refinement is uniquely defined
by the following loop, which should always be used as a source of
symmetry information in preference to the above space-group names.
They are only intended as comments.
;
_shelx_estimated_absorpt_t_min 0.300
_shelx_estimated_absorpt_t_max 0.570

loop_
_space_group_symop_operation_xyz
'x, y, z'
'-x, -y, -z'

loop_
_atom_site_type_symbol
_atom_site_label
_atom_site_fract_x
_atom_site_fract_y
_atom_site_fract_z
_atom_site_U_iso_or_equiv
_atom_site_adp_type
_atom_site_calc_flag
_atom_site_occupancy
_atom_site_disorder_assembly
_atom_site_disorder_group
Au Au1 0.11750(2) 0.63845(2) 0.26925(2) 0.01458(4) Uani d 1 . .
Cl Cl1 0.10877(10) 0.48662(9) 0.27627(6) 0.0228(3) Uani d 1 . .
Cl Cl2 0.23608(10) 0.65461(9) 0.21364(6) 0.0240(3) Uani d 1 . .
Cl Cl3 0.12269(11) 0.78873(9) 0.26076(6) 0.0272(3) Uani d 1 . .
Cl Cl4 0.00259(10) 0.62298(9) 0.32607(6) 0.0224(3) Uani d 1 . .
Au Au2 -0.05782(2) 0.88299(2) 0.71855(2) 0.01638(5) Uani d 1 . .
Cl Cl5 -0.05144(11) 0.73445(9) 0.72336(6) 0.0248(3) Uani d 1 . .
Cl Cl6 -0.15343(10) 0.86170(10) 0.78731(6) 0.0248(3) Uani d 1 . .
Cl Cl7 -0.06299(11) 1.03123(9) 0.71577(6) 0.0286(3) Uani d 1 . .
Cl Cl8 0.03434(11) 0.90231(9) 0.64835(6) 0.0250(3) Uani d 1 . .
Au Au3 0.50187(2) 0.75319(2) 0.49964(2) 0.01549(4) Uani d 1 . .
Cl Cl9 0.51949(11) 0.90589(9) 0.49301(6) 0.0297(3) Uani d 1 . .
Cl Cl10 0.60967(10) 0.76302(9) 0.43888(6) 0.0265(3) Uani d 1 . .
Cl Cl11 0.49027(11) 0.60171(9) 0.50970(7) 0.0299(3) Uani d 1 . .
Cl Cl12 0.39100(12) 0.74279(10) 0.55928(6) 0.0315(3) Uani d 1 . .
Au Au4 0.71049(2) 1.03097(2) 0.12450(2) 0.01662(5) Uani d 1 . .
Cl Cl13 0.79786(10) 1.07813(10) 0.05394(6) 0.0261(3) Uani d 1 . .
Cl Cl14 0.85352(10) 1.03877(11) 0.18181(6) 0.0272(3) Uani d 1 . .
Cl Cl15 0.62278(10) 0.98439(10) 0.19570(6) 0.0243(3) Uani d 1 . .
Cl Cl16 0.56937(10) 1.02724(10) 0.06646(6) 0.0244(3) Uani d 1 . .
Au Au5 0.72767(2) 0.55071(2) 0.11465(2) 0.01646(5) Uani d 1 . .
Cl Cl17 0.58038(10) 0.53456(10) 0.06141(6) 0.0254(3) Uani d 1 . .
Cl Cl18 0.64953(12) 0.49818(12) 0.18783(6) 0.0354(4) Uani d 1 . .
Cl Cl19 0.87584(10) 0.56492(10) 0.16812(6) 0.0273(3) Uani d 1 . .
Cl Cl20 0.80491(10) 0.60417(10) 0.04130(5) 0.0269(3) Uani d 1 . .
Cl Cl21 0.89073(10) 0.81577(9) -0.03711(5) 0.0211(3) Uani d 1 . .
Cl Cl22 0.69597(9) 0.80536(9) 0.10738(5) 0.0196(3) Uani d 1 . .
Cl Cl23 0.51959(10) 0.72230(10) 0.25681(6) 0.0255(3) Uani d 1 . .
Cl Cl24 0.29808(10) 0.70124(9) 0.38233(6) 0.0239(3) Uani d 1 . .
Cl Cl25 0.08329(10) 0.67624(10) 0.52152(6) 0.0271(3) Uani d 1 . .
N N11 0.9469(4) 0.7232(3) -0.13518(19) 0.0228(10) Uani d 1 . .
H H01 0.934(4) 0.746(4) -0.1040(14) 0.028(17) Uiso d 1 . .
H H02 0.952(6) 0.768(4) -0.159(2) 0.07(3) Uiso d 1 . .
C C12 0.8550(4) 0.6481(4) -0.1547(2) 0.0232(12) Uani d 1 . .
H H12A 0.857057 0.624359 -0.192447 0.028 Uiso calc 1 . .
H H12B 0.798496 0.673348 -0.156771 0.028 Uiso calc 1 . .
C C13 0.8424(4) 0.5700(4) -0.1158(2) 0.0222(12) Uani d 1 . .
H H13A 0.783834 0.519213 -0.131105 0.027 Uiso calc 1 . .
H H13B 0.831874 0.592040 -0.079459 0.027 Uiso calc 1 . .
C C14 0.9317(4) 0.5333(4) -0.1077(2) 0.0230(12) Uani d 1 . .
H H14 0.939656 0.509503 -0.144658 0.028 Uiso calc 1 . .
C C15 1.0217(4) 0.6126(4) -0.0870(2) 0.0248(12) Uani d 1 . .
H H15A 1.015558 0.636916 -0.050240 0.030 Uiso calc 1 . .
H H15B 1.079916 0.589666 -0.082514 0.030 Uiso calc 1 . .
C C16 1.0358(4) 0.6898(4) -0.1265(2) 0.0256(12) Uani d 1 . .
H H16A 1.093473 0.741328 -0.111125 0.031 Uiso calc 1 . .
H H16B 1.047446 0.667322 -0.162531 0.031 Uiso calc 1 . .
C C17 0.9187(5) 0.4541(4) -0.0691(3) 0.0334(14) Uani d 1 . .
H H17A 0.978182 0.434396 -0.063436 0.050 Uiso calc 1 . .
H H17B 0.863539 0.402287 -0.085754 0.050 Uiso calc 1 . .
H H17C 0.905851 0.474504 -0.033397 0.050 Uiso calc 1 . .
N N21 0.9236(3) 0.8811(3) 0.09055(19) 0.0230(10) Uani d 1 . .
H H03 0.908(3) 0.854(3) 0.0560(12) 0.006(13) Uiso d 1 . .
H H04 0.867(2) 0.890(3) 0.0969(18) 0.007(13) Uiso d 1 . .
C C22 0.9501(4) 0.8124(4) 0.1287(2) 0.0246(12) Uani d 1 . .
H H22A 0.894977 0.755292 0.125761 0.030 Uiso calc 1 . .
H H22B 0.964069 0.838061 0.167567 0.030 Uiso calc 1 . .
C C23 1.0396(4) 0.7905(4) 0.1130(2) 0.0235(12) Uani d 1 . .
H H23A 1.024066 0.761602 0.074836 0.028 Uiso calc 1 . .
H H23B 1.058082 0.745866 0.138467 0.028 Uiso calc 1 . .
C C24 1.1252(4) 0.8777(4) 0.1159(2) 0.0206(11) Uani d 1 . .
H H24 1.142003 0.904353 0.155015 0.025 Uiso calc 1 . .
C C25 1.0951(4) 0.9477(4) 0.0791(2) 0.0222(12) Uani d 1 . .
H H25A 1.149303 1.005636 0.083024 0.027 Uiso calc 1 . .
H H25B 1.082981 0.923940 0.039937 0.027 Uiso calc 1 . .
C C26 1.0046(4) 0.9683(4) 0.0931(3) 0.0240(12) Uani d 1 . .
H H26A 1.018350 0.998520 0.130825 0.029 Uiso calc 1 . .
H H26B 0.985254 1.011029 0.066515 0.029 Uiso calc 1 . .
C C27 1.2136(4) 0.8539(5) 0.1000(3) 0.0341(15) Uani d 1 . .
H H27A 1.228839 0.806838 0.123944 0.051 Uiso calc 1 . .
H H27B 1.269563 0.909372 0.104524 0.051 Uiso calc 1 . .
H H27C 1.199331 0.830018 0.061202 0.051 Uiso calc 1 . .
N N31 0.6735(4) 0.7700(4) -0.0214(2) 0.0324(13) Uani d 1 . .
H H05 0.735(2) 0.773(5) -0.027(2) 0.05(2) Uiso d 1 . .
H H06 0.675(5) 0.766(5) 0.0155(11) 0.05(2) Uiso d 1 . .
C C32 0.6029(4) 0.6873(4) -0.0502(2) 0.0294(13) Uani d 1 . .
H H32A 0.539750 0.676899 -0.036330 0.035 Uiso calc 1 . .
H H32B 0.626737 0.632834 -0.042232 0.035 Uiso calc 1 . .
C C33 0.5883(4) 0.6978(4) -0.1122(2) 0.0268(13) Uani d 1 . .
H H33A 0.649483 0.699797 -0.126620 0.032 Uiso calc 1 . .
H H33B 0.536783 0.643353 -0.130393 0.032 Uiso calc 1 . .
C C34 0.5597(4) 0.7843(4) -0.1271(2) 0.0231(12) Uani d 1 . .
H H34 0.496265 0.779575 -0.113799 0.028 Uiso calc 1 . .
C C35 0.6360(5) 0.8682(4) -0.0966(3) 0.0310(14) Uani d 1 . .
H H35A 0.698713 0.876202 -0.110638 0.037 Uiso calc 1 . .
H H35B 0.614852 0.924127 -0.104345 0.037 Uiso calc 1 . .
C C36 0.6508(5) 0.8576(4) -0.0345(3) 0.0362(16) Uani d 1 . .
H H36A 0.704896 0.910136 -0.016360 0.043 Uiso calc 1 . .
H H36B 0.590855 0.858692 -0.019524 0.043 Uiso calc 1 . .
C C37 0.5452(5) 0.7948(5) -0.1895(2) 0.0426(18) Uani d 1 . .
H H37A 0.525220 0.850682 -0.197315 0.064 Uiso calc 1 . .
H H37B 0.494502 0.740894 -0.207775 0.064 Uiso calc 1 . .
H H37C 0.606518 0.799680 -0.203670 0.064 Uiso calc 1 . .
N N41 0.7399(3) 0.8221(3) 0.24105(19) 0.0221(10) Uani d 1 . .
H H07 0.677(2) 0.801(4) 0.245(2) 0.027(17) Uiso d 1 . .
H H08 0.744(5) 0.857(5) 0.212(2) 0.07(3) Uiso d 1 . .
C C42 0.7940(5) 0.8916(4) 0.2875(2) 0.0321(14) Uani d 1 . .
H H42A 0.761717 0.940989 0.289160 0.038 Uiso calc 1 . .
H H42B 0.861588 0.920047 0.280577 0.038 Uiso calc 1 . .
C C43 0.7959(5) 0.8454(4) 0.3423(2) 0.0309(14) Uani d 1 . .
H H43A 0.728516 0.822475 0.350861 0.037 Uiso calc 1 . .
H H43B 0.834578 0.891310 0.372262 0.037 Uiso calc 1 . .
C C44 0.8400(4) 0.7647(4) 0.3409(2) 0.0246(12) Uani d 1 . .
H H44 0.909122 0.789604 0.334269 0.029 Uiso calc 1 . .
C C45 0.7840(4) 0.6965(4) 0.2925(2) 0.0252(12) Uani d 1 . .
H H45A 0.814948 0.646250 0.290106 0.030 Uiso calc 1 . .
H H45B 0.716172 0.668796 0.299168 0.030 Uiso calc 1 . .
C C46 0.7830(5) 0.7437(4) 0.2383(2) 0.0298(14) Uani d 1 . .
H H46A 0.850430 0.766937 0.229967 0.036 Uiso calc 1 . .
H H46B 0.744311 0.698532 0.207901 0.036 Uiso calc 1 . .
C C47 0.8403(5) 0.7178(5) 0.3955(2) 0.0348(15) Uani d 1 . .
H H47A 0.773541 0.696410 0.403934 0.052 Uiso calc 1 . .
H H47B 0.881376 0.761666 0.425194 0.052 Uiso calc 1 . .
H H47C 0.866227 0.664882 0.392609 0.052 Uiso calc 1 . .
N N51 0.4789(4) 0.7064(4) 0.1272(2) 0.0301(12) Uani d 1 . .
H H09 0.537(3) 0.717(5) 0.113(2) 0.05(2) Uiso d 1 . .
H H010 0.501(5) 0.718(6) 0.1650(11) 0.08(3) Uiso d 1 . .
C C52 0.4032(4) 0.6177(4) 0.1104(2) 0.0292(13) Uani d 1 . .
H H52A 0.347409 0.612742 0.130737 0.035 Uiso calc 1 . .
H H52B 0.430313 0.565823 0.120134 0.035 Uiso calc 1 . .
C C53 0.3683(4) 0.6119(4) 0.0485(2) 0.0275(13) Uani d 1 . .
H H53A 0.314619 0.554221 0.038550 0.033 Uiso calc 1 . .
H H53B 0.422432 0.609072 0.028503 0.033 Uiso calc 1 . .
C C54 0.3322(4) 0.6943(4) 0.0298(2) 0.0221(12) Uani d 1 . .
H H54 0.273391 0.692619 0.047397 0.027 Uiso calc 1 . .
C C55 0.4104(4) 0.7832(4) 0.0496(2) 0.0266(13) Uani d 1 . .
H H55A 0.384364 0.835931 0.040511 0.032 Uiso calc 1 . .
H H55B 0.466547 0.788642 0.029536 0.032 Uiso calc 1 . .
C C56 0.4455(5) 0.7883(4) 0.1114(3) 0.0321(14) Uani d 1 . .
H H56A 0.499961 0.845276 0.121794 0.038 Uiso calc 1 . .
H H56B 0.391809 0.790964 0.131910 0.038 Uiso calc 1 . .
C C57 0.3028(4) 0.6883(4) -0.0330(2) 0.0308(14) Uani d 1 . .
H H57A 0.279925 0.741453 -0.044032 0.046 Uiso calc 1 . .
H H57B 0.250307 0.631217 -0.044214 0.046 Uiso calc 1 . .
H H57C 0.359193 0.688297 -0.051031 0.046 Uiso calc 1 . .
N N61 0.4047(5) 0.8541(4) 0.2973(2) 0.0456(16) Uani d 1 . .
H H61B 0.425898 0.808024 0.284001 0.055 Uiso calc 1 . .
H H61A 0.353360 0.827802 0.315117 0.055 Uiso calc 1 . .
C C62 0.4844(7) 0.9149(6) 0.3377(3) 0.054(2) Uani d 1 . .
H H62A 0.542808 0.939348 0.319590 0.065 Uiso calc 1 . .
H H62B 0.501915 0.878724 0.369004 0.065 Uiso calc 1 . .
C C63 0.4525(7) 0.9952(6) 0.3598(3) 0.059(2) Uani d 1 . .
H H63A 0.400573 0.970957 0.382730 0.071 Uiso calc 1 . .
H H63B 0.508623 1.038075 0.383840 0.071 Uiso calc 1 . .
C C64 0.4152(5) 1.0471(4) 0.3136(2) 0.0289(13) Uani d 1 . .
H H64 0.470928 1.077495 0.293794 0.035 Uiso calc 1 . .
C C65 0.3374(5) 0.9814(5) 0.2723(3) 0.0439(18) Uani d 1 . .
H H65A 0.317848 1.016149 0.240832 0.053 Uiso calc 1 . .
H H65B 0.279240 0.954860 0.290354 0.053 Uiso calc 1 . .
C C66 0.3712(5) 0.9034(5) 0.2503(3) 0.0376(16) Uani d 1 . .
H H66A 0.316866 0.860190 0.225240 0.045 Uiso calc 1 . .
H H66B 0.425226 0.928587 0.228830 0.045 Uiso calc 1 . .
C C67 0.3758(6) 1.1222(5) 0.3352(3) 0.0446(18) Uani d 1 . .
H H67A 0.346560 1.150081 0.303811 0.067 Uiso calc 1 . .
H H67B 0.429249 1.169706 0.357211 0.067 Uiso calc 1 . .
H H67C 0.326158 1.095027 0.358468 0.067 Uiso calc 1 . .
N N71 0.3752(4) 0.5584(4) 0.3128(2) 0.0291(11) Uani d 1 . .
H H71A 0.409481 0.602672 0.292562 0.035 Uiso calc 1 . .
H H71B 0.321284 0.574327 0.318997 0.035 Uiso calc 1 . .
C C72 0.3435(5) 0.4690(4) 0.2794(3) 0.0340(15) Uani d 1 . .
H H72A 0.309776 0.477073 0.242407 0.041 Uiso calc 1 . .
H H72B 0.296948 0.422653 0.298041 0.041 Uiso calc 1 . .
C C73 0.4306(5) 0.4351(5) 0.2729(3) 0.0364(15) Uani d 1 . .
H H73A 0.472132 0.477287 0.249602 0.044 Uiso calc 1 . .
H H73B 0.407367 0.373198 0.253357 0.044 Uiso calc 1 . .
C C74 0.4913(5) 0.4294(5) 0.3280(2) 0.0321(14) Uani d 1 . .
H H74 0.449533 0.383693 0.350091 0.039 Uiso calc 1 . .
C C75 0.5224(4) 0.5242(4) 0.3602(2) 0.0261(13) Uani d 1 . .
H H75A 0.558010 0.519334 0.397285 0.031 Uiso calc 1 . .
H H75B 0.567328 0.569615 0.340133 0.031 Uiso calc 1 . .
C C76 0.4361(5) 0.5576(5) 0.3668(3) 0.0351(15) Uani d 1 . .
H H76A 0.396098 0.517080 0.391422 0.042 Uiso calc 1 . .
H H76B 0.459184 0.620810 0.384586 0.042 Uiso calc 1 . .
C C77 0.5782(5) 0.3965(6) 0.3200(3) 0.0472(19) Uani d 1 . .
H H77A 0.555726 0.336802 0.298973 0.071 Uiso calc 1 . .
H H77B 0.613735 0.389893 0.356325 0.071 Uiso calc 1 . .
H H77C 0.621462 0.441595 0.299625 0.071 Uiso calc 1 . .
N N81 0.1936(4) 0.8210(4) 0.4435(2) 0.0383(15) Uani d 1 . .
H H81B 0.155611 0.782620 0.465134 0.046 Uiso calc 1 . .
H H81A 0.221498 0.786522 0.423938 0.046 Uiso calc 1 . .
C C82 0.2710(5) 0.8907(6) 0.4794(3) 0.051(2) Uani d 1 . .
H H82A 0.317605 0.927738 0.456559 0.061 Uiso calc 1 . .
H H82B 0.307168 0.859495 0.506423 0.061 Uiso calc 1 . .
C C83 0.2296(5) 0.9530(5) 0.5099(3) 0.0432(18) Uani d 1 . .
H H83A 0.283438 1.000769 0.532390 0.052 Uiso calc 1 . .
H H83B 0.188062 0.916767 0.535487 0.052 Uiso calc 1 . .
C C84 0.1695(4) 0.9993(4) 0.4706(3) 0.0302(14) Uani d 1 . .
H H84 0.212788 1.035969 0.445379 0.036 Uiso calc 1 . .
C C85 0.0898(5) 0.9251(4) 0.4357(2) 0.0297(14) Uani d 1 . .
H H85A 0.050836 0.954391 0.409049 0.036 Uiso calc 1 . .
H H85B 0.045884 0.888329 0.459929 0.036 Uiso calc 1 . .
C C86 0.1307(5) 0.8616(4) 0.4039(3) 0.0306(14) Uani d 1 . .
H H86A 0.076552 0.811682 0.383266 0.037 Uiso calc 1 . .
H H86B 0.169456 0.896724 0.376803 0.037 Uiso calc 1 . .
C C87 0.1292(5) 1.0648(5) 0.5011(3) 0.0419(17) Uani d 1 . .
H H87A 0.084531 1.029921 0.525078 0.063 Uiso calc 1 . .
H H87B 0.093891 1.095747 0.474114 0.063 Uiso calc 1 . .
H H87C 0.183030 1.111007 0.523738 0.063 Uiso calc 1 . .
N N91 0.2027(4) 0.5556(3) 0.4758(2) 0.0269(11) Uani d 1 . .
H H017 0.254(5) 0.590(5) 0.459(3) 0.10(3) Uiso d 1 . .
H H018 0.179(5) 0.601(4) 0.490(3) 0.07(3) Uiso d 1 . .
C C92 0.2369(5) 0.5005(4) 0.5205(2) 0.0302(14) Uani d 1 . .
H H92A 0.183364 0.473461 0.541900 0.036 Uiso calc 1 . .
H H92B 0.292081 0.541207 0.546250 0.036 Uiso calc 1 . .
C C93 0.2688(4) 0.4248(4) 0.4954(2) 0.0264(13) Uani d 1 . .
H H93A 0.289633 0.387990 0.525482 0.032 Uiso calc 1 . .
H H93B 0.325910 0.452658 0.476835 0.032 Uiso calc 1 . .
C C94 0.1894(4) 0.3611(4) 0.4539(2) 0.0265(13) Uani d 1 . .
H H94 0.133933 0.330215 0.473683 0.032 Uiso calc 1 . .
C C95 0.1529(4) 0.4198(4) 0.4097(2) 0.0244(12) Uani d 1 . .
H H95A 0.205373 0.445982 0.387405 0.029 Uiso calc 1 . .
H H95B 0.096681 0.379536 0.384415 0.029 Uiso calc 1 . .
C C96 0.1225(4) 0.4975(4) 0.4339(2) 0.0271(13) Uani d 1 . .
H H96A 0.105398 0.536084 0.403920 0.033 Uiso calc 1 . .
H H96B 0.063876 0.471733 0.451748 0.033 Uiso calc 1 . .
C C97 0.2236(5) 0.2872(4) 0.4275(3) 0.0369(15) Uani d 1 . .
H H97A 0.168843 0.245662 0.402704 0.055 Uiso calc 1 . .
H H97B 0.248177 0.251887 0.456608 0.055 Uiso calc 1 . .
H H97C 0.275786 0.316068 0.406291 0.055 Uiso calc 1 . .
N N101 0.1281(4) 0.7149(3) 0.6481(2) 0.0245(10) Uani d 1 . .
H H019 0.081(4) 0.741(5) 0.659(2) 0.06(2) Uiso d 1 . .
H H020 0.107(4) 0.704(4) 0.6100(11) 0.019(15) Uiso d 1 . .
C C102 0.1313(4) 0.6254(4) 0.6715(2) 0.0255(12) Uani d 1 . .
H H10A 0.178534 0.601533 0.654676 0.031 Uiso calc 1 . .
H H10B 0.066173 0.579831 0.662541 0.031 Uiso calc 1 . .
C C103 0.1615(4) 0.6384(4) 0.7345(2) 0.0268(13) Uani d 1 . .
H H10C 0.109249 0.654011 0.751332 0.032 Uiso calc 1 . .
H H10D 0.168299 0.579464 0.749062 0.032 Uiso calc 1 . .
C C104 0.2574(4) 0.7142(4) 0.7518(2) 0.0266(13) Uani d 1 . .
H H10E 0.311341 0.693546 0.739319 0.032 Uiso calc 1 . .
C C105 0.2529(5) 0.8032(4) 0.7233(3) 0.0309(14) Uani d 1 . .
H H10F 0.205301 0.828533 0.738773 0.037 Uiso calc 1 . .
H H10G 0.317620 0.849601 0.731408 0.037 Uiso calc 1 . .
C C106 0.2235(5) 0.7871(4) 0.6609(2) 0.0297(14) Uani d 1 . .
H H10H 0.218285 0.845197 0.644422 0.036 Uiso calc 1 . .
H H10I 0.273836 0.767189 0.644675 0.036 Uiso calc 1 . .
C C107 0.2789(5) 0.7311(5) 0.8141(2) 0.0347(15) Uani d 1 . .
H H10J 0.340238 0.780212 0.824249 0.052 Uiso calc 1 . .
H H10K 0.284630 0.674344 0.831310 0.052 Uiso calc 1 . .
H H10L 0.225729 0.749670 0.827194 0.052 Uiso calc 1 . .

loop_
_atom_site_aniso_label
_atom_site_aniso_U_11
_atom_site_aniso_U_22
_atom_site_aniso_U_33
_atom_site_aniso_U_12
_atom_site_aniso_U_13
_atom_site_aniso_U_23
Au1 0.01767(10) 0.01336(9) 0.01383(9) 0.00604(7) 0.00287(7) 0.00030(7)
Cl1 0.0305(7) 0.0147(6) 0.0268(7) 0.0087(5) 0.0109(6) 0.0039(5)
Cl2 0.0287(7) 0.0225(7) 0.0233(7) 0.0069(6) 0.0132(6) 0.0012(5)
Cl3 0.0440(9) 0.0166(6) 0.0258(7) 0.0136(6) 0.0108(6) 0.0045(5)
Cl4 0.0210(7) 0.0231(7) 0.0273(7) 0.0103(5) 0.0097(5) 0.0020(5)
Au2 0.01852(10) 0.01361(9) 0.01754(10) 0.00654(7) 0.00062(8) 0.00070(7)
Cl5 0.0409(8) 0.0156(6) 0.0221(7) 0.0113(6) 0.0118(6) 0.0030(5)
Cl6 0.0298(7) 0.0251(7) 0.0242(7) 0.0126(6) 0.0093(6) 0.0038(5)
Cl7 0.0339(8) 0.0179(7) 0.0412(9) 0.0157(6) 0.0119(7) 0.0073(6)
Cl8 0.0314(8) 0.0219(7) 0.0250(7) 0.0098(6) 0.0102(6) 0.0050(5)
Au3 0.01522(10) 0.01378(9) 0.01862(10) 0.00552(7) 0.00353(8) 0.00166(7)
Cl9 0.0379(8) 0.0151(6) 0.0385(8) 0.0100(6) 0.0085(7) 0.0019(6)
Cl10 0.0232(7) 0.0233(7) 0.0363(8) 0.0066(6) 0.0159(6) 0.0036(6)
Cl11 0.0321(8) 0.0159(6) 0.0467(9) 0.0105(6) 0.0145(7) 0.0074(6)
Cl12 0.0373(9) 0.0312(8) 0.0328(8) 0.0132(7) 0.0206(7) 0.0042(6)
Au4 0.01613(10) 0.01694(10) 0.01605(10) 0.00409(7) 0.00157(7) -0.00141(7)
Cl13 0.0282(7) 0.0275(7) 0.0212(7) 0.0038(6) 0.0077(6) 0.0025(6)
Cl14 0.0186(7) 0.0412(8) 0.0208(7) 0.0076(6) 0.0020(5) -0.0015(6)
Cl15 0.0219(7) 0.0279(7) 0.0217(7) 0.0032(5) 0.0066(5) -0.0031(5)
Cl16 0.0166(6) 0.0261(7) 0.0275(7) 0.0050(5) -0.0044(5) 0.0038(6)
Au5 0.01774(10) 0.01631(10) 0.01430(10) 0.00262(7) 0.00379(7) 0.00045(7)
Cl17 0.0200(7) 0.0303(7) 0.0242(7) 0.0056(6) 0.0017(5) -0.0003(6)
Cl18 0.0326(8) 0.0455(9) 0.0202(7) -0.0043(7) 0.0097(6) 0.0046(6)
Cl19 0.0225(7) 0.0313(8) 0.0245(7) 0.0037(6) -0.0009(6) 0.0082(6)
Cl20 0.0242(7) 0.0357(8) 0.0177(7) 0.0016(6) 0.0074(5) 0.0011(6)
Cl21 0.0228(7) 0.0228(6) 0.0180(6) 0.0047(5) 0.0082(5) -0.0002(5)
Cl22 0.0162(6) 0.0249(7) 0.0160(6) 0.0026(5) 0.0035(5) -0.0020(5)
Cl23 0.0208(7) 0.0356(8) 0.0217(7) 0.0078(6) 0.0081(5) 0.0052(6)
Cl24 0.0260(7) 0.0257(7) 0.0240(7) 0.0110(6) 0.0097(6) 0.0005(5)
Cl25 0.0270(7) 0.0339(8) 0.0218(7) 0.0071(6) 0.0118(6) 0.0027(6)
N11 0.033(3) 0.023(2) 0.014(2) 0.007(2) 0.010(2) 0.0019(19)
C12 0.021(3) 0.029(3) 0.021(3) 0.010(2) 0.003(2) 0.000(2)
C13 0.018(3) 0.028(3) 0.020(3) 0.005(2) 0.008(2) 0.004(2)
C14 0.025(3) 0.022(3) 0.022(3) 0.005(2) 0.003(2) 0.000(2)
C15 0.024(3) 0.027(3) 0.024(3) 0.010(2) 0.000(2) 0.004(2)
C16 0.022(3) 0.028(3) 0.024(3) 0.000(2) 0.007(2) -0.002(2)
C17 0.039(4) 0.028(3) 0.032(3) 0.008(3) 0.005(3) 0.011(3)
N21 0.021(2) 0.030(3) 0.018(2) 0.005(2) 0.008(2) -0.003(2)
C22 0.023(3) 0.027(3) 0.022(3) 0.002(2) 0.008(2) 0.005(2)
C23 0.027(3) 0.018(3) 0.025(3) 0.005(2) 0.007(2) 0.006(2)
C24 0.018(3) 0.019(3) 0.026(3) 0.006(2) 0.005(2) 0.001(2)
C25 0.016(3) 0.021(3) 0.033(3) 0.007(2) 0.011(2) 0.008(2)
C26 0.017(3) 0.021(3) 0.035(3) 0.005(2) 0.008(2) 0.004(2)
C27 0.025(3) 0.036(4) 0.045(4) 0.014(3) 0.010(3) 0.011(3)
N31 0.017(3) 0.058(4) 0.018(3) 0.002(2) 0.005(2) 0.001(2)
C32 0.025(3) 0.038(4) 0.026(3) 0.007(3) 0.011(3) 0.009(3)
C33 0.025(3) 0.028(3) 0.023(3) 0.000(2) 0.006(2) -0.004(2)
C34 0.016(3) 0.030(3) 0.021(3) 0.002(2) 0.004(2) 0.002(2)
C35 0.030(3) 0.026(3) 0.035(4) 0.000(3) 0.016(3) -0.002(3)
C36 0.034(4) 0.034(4) 0.030(3) -0.009(3) 0.012(3) -0.018(3)
C37 0.033(4) 0.067(5) 0.022(3) 0.004(3) 0.006(3) 0.015(3)
N41 0.019(2) 0.029(3) 0.017(2) 0.004(2) 0.0044(19) -0.001(2)
C42 0.036(4) 0.026(3) 0.027(3) 0.002(3) 0.000(3) 0.000(3)
C43 0.047(4) 0.031(3) 0.016(3) 0.015(3) 0.000(3) -0.001(2)
C44 0.023(3) 0.031(3) 0.022(3) 0.009(2) 0.009(2) 0.008(2)
C45 0.019(3) 0.028(3) 0.031(3) 0.009(2) 0.004(2) 0.001(2)
C46 0.037(4) 0.041(4) 0.019(3) 0.025(3) 0.002(3) -0.007(3)
C47 0.045(4) 0.045(4) 0.025(3) 0.025(3) 0.014(3) 0.013(3)
N51 0.019(3) 0.049(3) 0.016(3) 0.001(2) 0.002(2) -0.002(2)
C52 0.024(3) 0.037(4) 0.029(3) 0.009(3) 0.013(3) 0.005(3)
C53 0.028(3) 0.035(3) 0.020(3) 0.010(3) 0.006(2) -0.003(2)
C54 0.011(3) 0.028(3) 0.027(3) 0.005(2) 0.003(2) -0.007(2)
C55 0.018(3) 0.031(3) 0.027(3) 0.002(2) 0.002(2) -0.001(2)
C56 0.025(3) 0.028(3) 0.035(4) -0.005(3) 0.004(3) -0.010(3)
C57 0.025(3) 0.035(4) 0.031(3) 0.012(3) -0.007(3) -0.003(3)
N61 0.069(4) 0.027(3) 0.047(4) 0.010(3) 0.039(3) 0.003(3)
C62 0.091(7) 0.066(6) 0.021(4) 0.050(5) 0.005(4) 0.010(3)
C63 0.110(8) 0.059(5) 0.024(4) 0.051(5) 0.010(4) 0.007(3)
C64 0.038(4) 0.022(3) 0.021(3) 0.003(3) 0.000(3) -0.002(2)
C65 0.033(4) 0.040(4) 0.055(5) 0.008(3) 0.005(3) -0.014(3)
C66 0.026(3) 0.041(4) 0.045(4) 0.007(3) 0.010(3) -0.006(3)
C67 0.064(5) 0.034(4) 0.037(4) 0.020(4) 0.001(4) -0.003(3)
N71 0.027(3) 0.037(3) 0.028(3) 0.014(2) 0.009(2) 0.002(2)
C72 0.033(4) 0.032(4) 0.039(4) 0.014(3) -0.001(3) 0.001(3)
C73 0.044(4) 0.042(4) 0.028(3) 0.021(3) 0.004(3) -0.004(3)
C74 0.039(4) 0.041(4) 0.027(3) 0.026(3) 0.009(3) 0.004(3)
C75 0.025(3) 0.032(3) 0.023(3) 0.010(3) 0.005(2) 0.001(2)
C76 0.032(4) 0.041(4) 0.035(4) 0.019(3) -0.002(3) -0.013(3)
C77 0.051(5) 0.069(5) 0.036(4) 0.038(4) 0.011(3) 0.015(4)
N81 0.052(4) 0.035(3) 0.048(3) 0.028(3) 0.038(3) 0.020(3)
C82 0.032(4) 0.088(6) 0.046(4) 0.035(4) 0.012(3) 0.025(4)
C83 0.027(4) 0.068(5) 0.033(4) 0.014(3) -0.003(3) 0.002(3)
C84 0.027(3) 0.028(3) 0.033(3) 0.002(3) 0.010(3) -0.003(3)
C85 0.035(4) 0.035(3) 0.024(3) 0.022(3) 0.001(3) -0.008(3)
C86 0.032(3) 0.032(3) 0.031(3) 0.011(3) 0.010(3) -0.004(3)
C87 0.043(4) 0.035(4) 0.044(4) 0.002(3) 0.018(3) -0.014(3)
N91 0.024(3) 0.026(3) 0.028(3) 0.002(2) 0.005(2) 0.006(2)
C92 0.029(3) 0.038(4) 0.024(3) 0.009(3) 0.004(3) 0.002(3)
C93 0.023(3) 0.032(3) 0.023(3) 0.006(2) 0.000(2) 0.005(2)
C94 0.023(3) 0.021(3) 0.030(3) 0.001(2) 0.000(2) 0.006(2)
C95 0.022(3) 0.030(3) 0.019(3) 0.005(2) -0.004(2) 0.002(2)
C96 0.029(3) 0.029(3) 0.024(3) 0.010(3) 0.000(2) 0.007(2)
C97 0.034(4) 0.027(3) 0.045(4) 0.006(3) -0.003(3) -0.003(3)
N101 0.025(3) 0.026(3) 0.022(3) 0.006(2) 0.006(2) 0.001(2)
C102 0.026(3) 0.021(3) 0.028(3) 0.006(2) 0.004(2) -0.001(2)
C103 0.027(3) 0.025(3) 0.027(3) 0.005(2) 0.001(2) 0.000(2)
C104 0.019(3) 0.034(3) 0.026(3) 0.007(2) 0.003(2) -0.009(3)
C105 0.027(3) 0.029(3) 0.035(4) 0.003(3) 0.009(3) -0.007(3)
C106 0.034(3) 0.027(3) 0.027(3) 0.003(3) 0.013(3) -0.002(3)
C107 0.032(4) 0.048(4) 0.023(3) 0.014(3) -0.003(3) -0.006(3)

loop_
_atom_type_symbol
_atom_type_description
_atom_type_scat_dispersion_real
_atom_type_scat_dispersion_imag
_atom_type_scat_source
C C 0.0033 0.0016 'International Tables Vol C Tables 4.2.6.8 and 6.1.1.4'
H H 0.0000 0.0000 'International Tables Vol C Tables 4.2.6.8 and 6.1.1.4'
N N 0.0061 0.0033 'International Tables Vol C Tables 4.2.6.8 and 6.1.1.4'
Cl Cl 0.1484 0.1585 'International Tables Vol C Tables 4.2.6.8 and 6.1.1.4'
Au Au -2.0133 8.8022 'International Tables Vol C Tables 4.2.6.8 and 6.1.1.4'

loop_
_geom_angle_atom_site_label_1
_geom_angle_atom_site_label_2
_geom_angle_atom_site_label_3
_geom_angle_site_symmetry_1
_geom_angle_site_symmetry_3
_geom_angle
_geom_angle_publ_flag
Cl3 Au1 Cl4 . . 89.77(5) y
Cl3 Au1 Cl1 . . 178.58(6) y
Cl4 Au1 Cl1 . . 89.91(5) y
Cl3 Au1 Cl2 . . 90.35(5) y
Cl4 Au1 Cl2 . . 178.72(5) y
Cl1 Au1 Cl2 . . 89.99(5) y
Cl7 Au2 Cl5 . . 178.76(6) y
Cl7 Au2 Cl8 . . 91.29(5) y
Cl5 Au2 Cl8 . . 89.45(5) y
Cl7 Au2 Cl6 . . 89.04(5) y
Cl5 Au2 Cl6 . . 90.24(5) y
Cl8 Au2 Cl6 . . 178.58(5) y
Cl9 Au3 Cl11 . . 177.25(6) y
Cl9 Au3 Cl10 . . 89.01(5) y
Cl11 Au3 Cl10 . . 90.97(5) y
Cl9 Au3 Cl12 . . 90.95(5) y
Cl11 Au3 Cl12 . . 89.13(5) y
Cl10 Au3 Cl12 . . 178.86(6) y
Cl13 Au4 Cl15 . . 179.66(5) y
Cl13 Au4 Cl14 . . 89.19(5) y
Cl15 Au4 Cl14 . . 90.76(5) y
Cl13 Au4 Cl16 . . 89.79(5) y
Cl15 Au4 Cl16 . . 90.25(5) y
Cl14 Au4 Cl16 . . 178.41(5) y
Cl17 Au5 Cl20 . . 90.16(5) y
Cl17 Au5 Cl18 . . 89.47(5) y
Cl20 Au5 Cl18 . . 179.45(6) y
Cl17 Au5 Cl19 . . 179.24(5) y
Cl20 Au5 Cl19 . . 89.98(5) y
Cl18 Au5 Cl19 . . 90.40(5) y
C12 N11 C16 . . 113.3(4) ?
C12 N11 H01 . . 103(4) ?
C16 N11 H01 . . 114(4) ?
C12 N11 H02 . . 109(5) ?
C16 N11 H02 . . 112(5) ?
H01 N11 H02 . . 105(4) ?
N11 C12 C13 . . 110.8(4) ?
N11 C12 H12A . . 109.5 ?
C13 C12 H12A . . 109.5 ?
N11 C12 H12B . . 109.5 ?
C13 C12 H12B . . 109.5 ?
H12A C12 H12B . . 108.1 ?
C12 C13 C14 . . 111.6(4) ?
C12 C13 H13A . . 109.3 ?
C14 C13 H13A . . 109.3 ?
C12 C13 H13B . . 109.3 ?
C14 C13 H13B . . 109.3 ?
H13A C13 H13B . . 108.0 ?
C15 C14 C17 . . 112.3(5) ?
C15 C14 C13 . . 108.9(5) ?
C17 C14 C13 . . 111.7(5) ?
C15 C14 H14 . . 108.0 ?
C17 C14 H14 . . 108.0 ?
C13 C14 H14 . . 108.0 ?
C16 C15 C14 . . 111.9(5) ?
C16 C15 H15A . . 109.2 ?
C14 C15 H15A . . 109.2 ?
C16 C15 H15B . . 109.2 ?
C14 C15 H15B . . 109.2 ?
H15A C15 H15B . . 107.9 ?
N11 C16 C15 . . 109.8(4) ?
N11 C16 H16A . . 109.7 ?
C15 C16 H16A . . 109.7 ?
N11 C16 H16B . . 109.7 ?
C15 C16 H16B . . 109.7 ?
H16A C16 H16B . . 108.2 ?
C14 C17 H17A . . 109.5 ?
C14 C17 H17B . . 109.5 ?
H17A C17 H17B . . 109.5 ?
C14 C17 H17C . . 109.5 ?
H17A C17 H17C . . 109.5 ?
H17B C17 H17C . . 109.5 ?
C26 N21 C22 . . 112.0(4) ?
C26 N21 H03 . . 111(3) ?
C22 N21 H03 . . 107(3) ?
C26 N21 H04 . . 113(3) ?
C22 N21 H04 . . 110(3) ?
H03 N21 H04 . . 103(3) ?
N21 C22 C23 . . 109.1(4) ?
N21 C22 H22A . . 109.9 ?
C23 C22 H22A . . 109.9 ?
N21 C22 H22B . . 109.9 ?
C23 C22 H22B . . 109.9 ?
H22A C22 H22B . . 108.3 ?
C22 C23 C24 . . 111.0(5) ?
C22 C23 H23A . . 109.4 ?
C24 C23 H23A . . 109.4 ?
C22 C23 H23B . . 109.4 ?
C24 C23 H23B . . 109.4 ?
H23A C23 H23B . . 108.0 ?
C25 C24 C27 . . 112.4(5) ?
C25 C24 C23 . . 109.3(5) ?
C27 C24 C23 . . 109.9(5) ?
C25 C24 H24 . . 108.4 ?
C27 C24 H24 . . 108.4 ?
C23 C24 H24 . . 108.4 ?
C26 C25 C24 . . 112.6(4) ?
C26 C25 H25A . . 109.1 ?
C24 C25 H25A . . 109.1 ?
C26 C25 H25B . . 109.1 ?
C24 C25 H25B . . 109.1 ?
H25A C25 H25B . . 107.8 ?
N21 C26 C25 . . 109.9(4) ?
N21 C26 H26A . . 109.7 ?
C25 C26 H26A . . 109.7 ?
N21 C26 H26B . . 109.7 ?
C25 C26 H26B . . 109.7 ?
H26A C26 H26B . . 108.2 ?
C24 C27 H27A . . 109.5 ?
C24 C27 H27B . . 109.5 ?
H27A C27 H27B . . 109.5 ?
C24 C27 H27C . . 109.5 ?
H27A C27 H27C . . 109.5 ?
H27B C27 H27C . . 109.5 ?
C32 N31 C36 . . 114.6(5) ?
C32 N31 H05 . . 111(5) ?
C36 N31 H05 . . 111(5) ?
C32 N31 H06 . . 109(5) ?
C36 N31 H06 . . 106(5) ?
H05 N31 H06 . . 104(4) ?
N31 C32 C33 . . 110.7(5) ?
N31 C32 H32A . . 109.5 ?
C33 C32 H32A . . 109.5 ?
N31 C32 H32B . . 109.5 ?
C33 C32 H32B . . 109.5 ?
H32A C32 H32B . . 108.1 ?
C34 C33 C32 . . 112.4(5) ?
C34 C33 H33A . . 109.1 ?
C32 C33 H33A . . 109.1 ?
C34 C33 H33B . . 109.1 ?
C32 C33 H33B . . 109.1 ?
H33A C33 H33B . . 107.9 ?
C33 C34 C37 . . 112.3(5) ?
C33 C34 C35 . . 109.4(5) ?
C37 C34 C35 . . 111.4(5) ?
C33 C34 H34 . . 107.8 ?
C37 C34 H34 . . 107.8 ?
C35 C34 H34 . . 107.8 ?
C36 C35 C34 . . 111.5(5) ?
C36 C35 H35A . . 109.3 ?
C34 C35 H35A . . 109.3 ?
C36 C35 H35B . . 109.3 ?
C34 C35 H35B . . 109.3 ?
H35A C35 H35B . . 108.0 ?
N31 C36 C35 . . 111.1(5) ?
N31 C36 H36A . . 109.4 ?
C35 C36 H36A . . 109.4 ?
N31 C36 H36B . . 109.4 ?
C35 C36 H36B . . 109.4 ?
H36A C36 H36B . . 108.0 ?
C34 C37 H37A . . 109.5 ?
C34 C37 H37B . . 109.5 ?
H37A C37 H37B . . 109.5 ?
C34 C37 H37C . . 109.5 ?
H37A C37 H37C . . 109.5 ?
H37B C37 H37C . . 109.5 ?
C46 N41 C42 . . 111.8(5) ?
C46 N41 H07 . . 110(4) ?
C42 N41 H07 . . 110(4) ?
C46 N41 H08 . . 115(5) ?
C42 N41 H08 . . 102(5) ?
H07 N41 H08 . . 108(4) ?
N41 C42 C43 . . 110.2(5) ?
N41 C42 H42A . . 109.6 ?
C43 C42 H42A . . 109.6 ?
N41 C42 H42B . . 109.6 ?
C43 C42 H42B . . 109.6 ?
H42A C42 H42B . . 108.1 ?
C42 C43 C44 . . 111.7(5) ?
C42 C43 H43A . . 109.3 ?
C44 C43 H43A . . 109.3 ?
C42 C43 H43B . . 109.3 ?
C44 C43 H43B . . 109.3 ?
H43A C43 H43B . . 107.9 ?
C47 C44 C45 . . 111.3(5) ?
C47 C44 C43 . . 111.6(5) ?
C45 C44 C43 . . 109.3(5) ?
C47 C44 H44 . . 108.2 ?
C45 C44 H44 . . 108.2 ?
C43 C44 H44 . . 108.2 ?
C46 C45 C44 . . 111.2(5) ?
C46 C45 H45A . . 109.4 ?
C44 C45 H45A . . 109.4 ?
C46 C45 H45B . . 109.4 ?
C44 C45 H45B . . 109.4 ?
H45A C45 H45B . . 108.0 ?
N41 C46 C45 . . 110.8(4) ?
N41 C46 H46A . . 109.5 ?
C45 C46 H46A . . 109.5 ?
N41 C46 H46B . . 109.5 ?
C45 C46 H46B . . 109.5 ?
H46A C46 H46B . . 108.1 ?
C44 C47 H47A . . 109.5 ?
C44 C47 H47B . . 109.5 ?
H47A C47 H47B . . 109.5 ?
C44 C47 H47C . . 109.5 ?
H47A C47 H47C . . 109.5 ?
H47B C47 H47C . . 109.5 ?
C52 N51 C56 . . 113.1(5) ?
C52 N51 H09 . . 117(4) ?
C56 N51 H09 . . 104(4) ?
C52 N51 H010 . . 116(5) ?
C56 N51 H010 . . 103(5) ?
H09 N51 H010 . . 101(4) ?
N51 C52 C53 . . 110.3(5) ?
N51 C52 H52A . . 109.6 ?
C53 C52 H52A . . 109.6 ?
N51 C52 H52B . . 109.6 ?
C53 C52 H52B . . 109.6 ?
H52A C52 H52B . . 108.1 ?
C52 C53 C54 . . 112.5(5) ?
C52 C53 H53A . . 109.1 ?
C54 C53 H53A . . 109.1 ?
C52 C53 H53B . . 109.1 ?
C54 C53 H53B . . 109.1 ?
H53A C53 H53B . . 107.8 ?
C55 C54 C57 . . 111.6(5) ?
C55 C54 C53 . . 109.5(5) ?
C57 C54 C53 . . 110.9(5) ?
C55 C54 H54 . . 108.3 ?
C57 C54 H54 . . 108.3 ?
C53 C54 H54 . . 108.3 ?
C54 C55 C56 . . 112.7(5) ?
C54 C55 H55A . . 109.0 ?
C56 C55 H55A . . 109.0 ?
C54 C55 H55B . . 109.0 ?
C56 C55 H55B . . 109.0 ?
H55A C55 H55B . . 107.8 ?
N51 C56 C55 . . 110.5(5) ?
N51 C56 H56A . . 109.6 ?
C55 C56 H56A . . 109.6 ?
N51 C56 H56B . . 109.6 ?
C55 C56 H56B . . 109.6 ?
H56A C56 H56B . . 108.1 ?
C54 C57 H57A . . 109.5 ?
C54 C57 H57B . . 109.5 ?
H57A C57 H57B . . 109.5 ?
C54 C57 H57C . . 109.5 ?
H57A C57 H57C . . 109.5 ?
H57B C57 H57C . . 109.5 ?
C66 N61 C62 . . 113.2(5) ?
C66 N61 H61B . . 108.9 ?
C62 N61 H61B . . 108.9 ?
C66 N61 H61A . . 108.9 ?
C62 N61 H61A . . 108.9 ?
H61B N61 H61A . . 107.7 ?
N61 C62 C63 . . 110.5(7) ?
N61 C62 H62A . . 109.6 ?
C63 C62 H62A . . 109.6 ?
N61 C62 H62B . . 109.6 ?
C63 C62 H62B . . 109.6 ?
H62A C62 H62B . . 108.1 ?
C64 C63 C62 . . 112.0(5) ?
C64 C63 H63A . . 109.2 ?
C62 C63 H63A . . 109.2 ?
C64 C63 H63B . . 109.2 ?
C62 C63 H63B . . 109.2 ?
H63A C63 H63B . . 107.9 ?
C63 C64 C65 . . 110.4(6) ?
C63 C64 C67 . . 112.2(5) ?
C65 C64 C67 . . 110.1(6) ?
C63 C64 H64 . . 108.0 ?
C65 C64 H64 . . 108.0 ?
C67 C64 H64 . . 108.0 ?
C64 C65 C66 . . 112.8(6) ?
C64 C65 H65A . . 109.0 ?
C66 C65 H65A . . 109.0 ?
C64 C65 H65B . . 109.0 ?
C66 C65 H65B . . 109.0 ?
H65A C65 H65B . . 107.8 ?
N61 C66 C65 . . 109.1(6) ?
N61 C66 H66A . . 109.9 ?
C65 C66 H66A . . 109.9 ?
N61 C66 H66B . . 109.9 ?
C65 C66 H66B . . 109.9 ?
H66A C66 H66B . . 108.3 ?
C64 C67 H67A . . 109.5 ?
C64 C67 H67B . . 109.5 ?
H67A C67 H67B . . 109.5 ?
C64 C67 H67C . . 109.5 ?
H67A C67 H67C . . 109.5 ?
H67B C67 H67C . . 109.5 ?
C76 N71 C72 . . 114.5(5) ?
C76 N71 H71A . . 108.6 ?
C72 N71 H71A . . 108.6 ?
C76 N71 H71B . . 108.6 ?
C72 N71 H71B . . 108.6 ?
H71A N71 H71B . . 107.6 ?
N71 C72 C73 . . 110.5(5) ?
N71 C72 H72A . . 109.6 ?
C73 C72 H72A . . 109.6 ?
N71 C72 H72B . . 109.6 ?
C73 C72 H72B . . 109.6 ?
H72A C72 H72B . . 108.1 ?
C72 C73 C74 . . 112.6(5) ?
C72 C73 H73A . . 109.1 ?
C74 C73 H73A . . 109.1 ?
C72 C73 H73B . . 109.1 ?
C74 C73 H73B . . 109.1 ?
H73A C73 H73B . . 107.8 ?
C77 C74 C73 . . 111.3(5) ?
C77 C74 C75 . . 111.8(6) ?
C73 C74 C75 . . 109.3(5) ?
C77 C74 H74 . . 108.1 ?
C73 C74 H74 . . 108.1 ?
C75 C74 H74 . . 108.1 ?
C76 C75 C74 . . 111.6(5) ?
C76 C75 H75A . . 109.3 ?
C74 C75 H75A . . 109.3 ?
C76 C75 H75B . . 109.3 ?
C74 C75 H75B . . 109.3 ?
H75A C75 H75B . . 108.0 ?
N71 C76 C75 . . 111.6(5) ?
N71 C76 H76A . . 109.3 ?
C75 C76 H76A . . 109.3 ?
N71 C76 H76B . . 109.3 ?
C75 C76 H76B . . 109.3 ?
H76A C76 H76B . . 108.0 ?
C74 C77 H77A . . 109.5 ?
C74 C77 H77B . . 109.5 ?
H77A C77 H77B . . 109.5 ?
C74 C77 H77C . . 109.5 ?
H77A C77 H77C . . 109.5 ?
H77B C77 H77C . . 109.5 ?
C82 N81 C86 . . 113.3(5) ?
C82 N81 H81B . . 108.9 ?
C86 N81 H81B . . 108.9 ?
C82 N81 H81A . . 108.9 ?
C86 N81 H81A . . 108.9 ?
H81B N81 H81A . . 107.7 ?
N81 C82 C83 . . 111.1(5) ?
N81 C82 H82A . . 109.4 ?
C83 C82 H82A . . 109.4 ?
N81 C82 H82B . . 109.4 ?
C83 C82 H82B . . 109.4 ?
H82A C82 H82B . . 108.0 ?
C82 C83 C84 . . 111.7(6) ?
C82 C83 H83A . . 109.3 ?
C84 C83 H83A . . 109.3 ?
C82 C83 H83B . . 109.3 ?
C84 C83 H83B . . 109.3 ?
H83A C83 H83B . . 107.9 ?
C85 C84 C83 . . 108.2(5) ?
C85 C84 C87 . . 112.1(5) ?
C83 C84 C87 . . 112.1(6) ?
C85 C84 H84 . . 108.1 ?
C83 C84 H84 . . 108.1 ?
C87 C84 H84 . . 108.1 ?
C84 C85 C86 . . 111.9(5) ?
C84 C85 H85A . . 109.2 ?
C86 C85 H85A . . 109.2 ?
C84 C85 H85B . . 109.2 ?
C86 C85 H85B . . 109.2 ?
H85A C85 H85B . . 107.9 ?
N81 C86 C85 . . 109.5(5) ?
N81 C86 H86A . . 109.8 ?
C85 C86 H86A . . 109.8 ?
N81 C86 H86B . . 109.8 ?
C85 C86 H86B . . 109.8 ?
H86A C86 H86B . . 108.2 ?
C84 C87 H87A . . 109.5 ?
C84 C87 H87B . . 109.5 ?
H87A C87 H87B . . 109.5 ?
C84 C87 H87C . . 109.5 ?
H87A C87 H87C . . 109.5 ?
H87B C87 H87C . . 109.5 ?
C96 N91 C92 . . 112.4(5) ?
C96 N91 H017 . . 111(6) ?
C92 N91 H017 . . 112(6) ?
C96 N91 H018 . . 107(5) ?
C92 N91 H018 . . 111(5) ?
H017 N91 H018 . . 103(4) ?
N91 C92 C93 . . 110.0(5) ?
N91 C92 H92A . . 109.7 ?
C93 C92 H92A . . 109.7 ?
N91 C92 H92B . . 109.7 ?
C93 C92 H92B . . 109.7 ?
H92A C92 H92B . . 108.2 ?
C92 C93 C94 . . 113.0(5) ?
C92 C93 H93A . . 109.0 ?
C94 C93 H93A . . 109.0 ?
C92 C93 H93B . . 109.0 ?
C94 C93 H93B . . 109.0 ?
H93A C93 H93B . . 107.8 ?
C97 C94 C93 . . 112.5(5) ?
C97 C94 C95 . . 111.1(5) ?
C93 C94 C95 . . 108.4(5) ?
C97 C94 H94 . . 108.3 ?
C93 C94 H94 . . 108.3 ?
C95 C94 H94 . . 108.3 ?
C96 C95 C94 . . 113.2(5) ?
C96 C95 H95A . . 108.9 ?
C94 C95 H95A . . 108.9 ?
C96 C95 H95B . . 108.9 ?
C94 C95 H95B . . 108.9 ?
H95A C95 H95B . . 107.8 ?
N91 C96 C95 . . 110.7(5) ?
N91 C96 H96A . . 109.5 ?
C95 C96 H96A . . 109.5 ?
N91 C96 H96B . . 109.5 ?
C95 C96 H96B . . 109.5 ?
H96A C96 H96B . . 108.1 ?
C94 C97 H97A . . 109.5 ?
C94 C97 H97B . . 109.5 ?
H97A C97 H97B . . 109.5 ?
C94 C97 H97C . . 109.5 ?
H97A C97 H97C . . 109.5 ?
H97B C97 H97C . . 109.5 ?
C106 N101 C102 . . 112.3(5) ?
C106 N101 H019 . . 107(5) ?
C102 N101 H019 . . 117(5) ?
C106 N101 H020 . . 112(4) ?
C102 N101 H020 . . 108(3) ?
H019 N101 H020 . . 101(4) ?
N101 C102 C103 . . 110.0(5) ?
N101 C102 H10A . . 109.7 ?
C103 C102 H10A . . 109.7 ?
N101 C102 H10B . . 109.7 ?
C103 C102 H10B . . 109.7 ?
H10A C102 H10B . . 108.2 ?
C104 C103 C102 . . 112.8(5) ?
C104 C103 H10C . . 109.0 ?
C102 C103 H10C . . 109.0 ?
C104 C103 H10D . . 109.0 ?
C102 C103 H10D . . 109.0 ?
H10C C103 H10D . . 107.8 ?
C107 C104 C103 . . 110.9(5) ?
C107 C104 C105 . . 110.9(5) ?
C103 C104 C105 . . 109.8(5) ?
C107 C104 H10E . . 108.4 ?
C103 C104 H10E . . 108.4 ?
C105 C104 H10E . . 108.4 ?
C106 C105 C104 . . 112.3(5) ?
C106 C105 H10F . . 109.2 ?
C104 C105 H10F . . 109.2 ?
C106 C105 H10G . . 109.2 ?
C104 C105 H10G . . 109.2 ?
H10F C105 H10G . . 107.9 ?
N101 C106 C105 . . 109.8(5) ?
N101 C106 H10H . . 109.7 ?
C105 C106 H10H . . 109.7 ?
N101 C106 H10I . . 109.7 ?
C105 C106 H10I . . 109.7 ?
H10H C106 H10I . . 108.2 ?
C104 C107 H10J . . 109.5 ?
C104 C107 H10K . . 109.5 ?
H10J C107 H10K . . 109.5 ?
C104 C107 H10L . . 109.5 ?
H10J C107 H10L . . 109.5 ?
H10K C107 H10L . . 109.5 ?

loop_
_geom_bond_atom_site_label_1
_geom_bond_atom_site_label_2
_geom_bond_site_symmetry_2
_geom_bond_distance
_geom_bond_publ_flag
Au1 Cl3 . 2.2671(13) y
Au1 Cl4 . 2.2749(13) y
Au1 Cl1 . 2.2750(13) y
Au1 Cl2 . 2.2953(13) y
Au2 Cl7 . 2.2667(13) y
Au2 Cl5 . 2.2792(13) y
Au2 Cl8 . 2.2872(13) y
Au2 Cl6 . 2.2902(13) y
Au3 Cl9 . 2.2624(13) y
Au3 Cl11 . 2.2698(13) y
Au3 Cl10 . 2.2747(13) y
Au3 Cl12 . 2.2875(14) y
Au4 Cl13 . 2.2816(13) y
Au4 Cl15 . 2.2962(13) y
Au4 Cl14 . 2.2983(14) y
Au4 Cl16 . 2.2985(13) y
Au5 Cl17 . 2.2788(14) y
Au5 Cl20 . 2.2794(13) y
Au5 Cl18 . 2.2795(14) y
Au5 Cl19 . 2.2969(14) y
N11 C12 . 1.495(7) ?
N11 C16 . 1.498(7) ?
N11 H01 . 0.90(2) ?
N11 H02 . 0.89(2) ?
C12 C13 . 1.513(7) ?
C12 H12A . 0.9900 ?
C12 H12B . 0.9900 ?
C13 C14 . 1.534(7) ?
C13 H13A . 0.9900 ?
C13 H13B . 0.9900 ?
C14 C15 . 1.518(8) ?
C14 C17 . 1.519(8) ?
C14 H14 . 1.0000 ?
C15 C16 . 1.512(8) ?
C15 H15A . 0.9900 ?
C15 H15B . 0.9900 ?
C16 H16A . 0.9900 ?
C16 H16B . 0.9900 ?
C17 H17A . 0.9800 ?
C17 H17B . 0.9800 ?
C17 H17C . 0.9800 ?
N21 C26 . 1.490(7) ?
N21 C22 . 1.498(7) ?
N21 H03 . 0.90(2) ?
N21 H04 . 0.90(2) ?
C22 C23 . 1.521(8) ?
C22 H22A . 0.9900 ?
C22 H22B . 0.9900 ?
C23 C24 . 1.526(7) ?
C23 H23A . 0.9900 ?
C23 H23B . 0.9900 ?
C24 C25 . 1.514(7) ?
C24 C27 . 1.519(7) ?
C24 H24 . 1.0000 ?
C25 C26 . 1.509(7) ?
C25 H25A . 0.9900 ?
C25 H25B . 0.9900 ?
C26 H26A . 0.9900 ?
C26 H26B . 0.9900 ?
C27 H27A . 0.9800 ?
C27 H27B . 0.9800 ?
C27 H27C . 0.9800 ?
N31 C32 . 1.467(8) ?
N31 C36 . 1.481(9) ?
N31 H05 . 0.90(2) ?
N31 H06 . 0.90(2) ?
C32 C33 . 1.515(8) ?
C32 H32A . 0.9900 ?
C32 H32B . 0.9900 ?
C33 C34 . 1.513(8) ?
C33 H33A . 0.9900 ?
C33 H33B . 0.9900 ?
C34 C37 . 1.524(8) ?
C34 C35 . 1.527(8) ?
C34 H34 . 1.0000 ?
C35 C36 . 1.518(8) ?
C35 H35A . 0.9900 ?
C35 H35B . 0.9900 ?
C36 H36A . 0.9900 ?
C36 H36B . 0.9900 ?
C37 H37A . 0.9800 ?
C37 H37B . 0.9800 ?
C37 H37C . 0.9800 ?
N41 C46 . 1.492(7) ?
N41 C42 . 1.500(7) ?
N41 H07 . 0.89(2) ?
N41 H08 . 0.89(2) ?
C42 C43 . 1.518(8) ?
C42 H42A . 0.9900 ?
C42 H42B . 0.9900 ?
C43 C44 . 1.530(8) ?
C43 H43A . 0.9900 ?
C43 H43B . 0.9900 ?
C44 C47 . 1.519(8) ?
C44 C45 . 1.529(8) ?
C44 H44 . 1.0000 ?
C45 C46 . 1.511(8) ?
C45 H45A . 0.9900 ?
C45 H45B . 0.9900 ?
C46 H46A . 0.9900 ?
C46 H46B . 0.9900 ?
C47 H47A . 0.9800 ?
C47 H47B . 0.9800 ?
C47 H47C . 0.9800 ?
N51 C52 . 1.481(8) ?
N51 C56 . 1.489(8) ?
N51 H09 . 0.93(3) ?
N51 H010 . 0.93(3) ?
C52 C53 . 1.515(8) ?
C52 H52A . 0.9900 ?
C52 H52B . 0.9900 ?
C53 C54 . 1.533(8) ?
C53 H53A . 0.9900 ?
C53 H53B . 0.9900 ?
C54 C55 . 1.513(8) ?
C54 C57 . 1.523(8) ?
C54 H54 . 1.0000 ?
C55 C56 . 1.515(8) ?
C55 H55A . 0.9900 ?
C55 H55B . 0.9900 ?
C56 H56A . 0.9900 ?
C56 H56B . 0.9900 ?
C57 H57A . 0.9800 ?
C57 H57B . 0.9800 ?
C57 H57C . 0.9800 ?
N61 C66 . 1.475(9) ?
N61 C62 . 1.483(10) ?
N61 H61B . 0.9100 ?
N61 H61A . 0.9100 ?
C62 C63 . 1.531(10) ?
C62 H62A . 0.9900 ?
C62 H62B . 0.9900 ?
C63 C64 . 1.507(9) ?
C63 H63A . 0.9900 ?
C63 H63B . 0.9900 ?
C64 C65 . 1.513(9) ?
C64 C67 . 1.525(8) ?
C64 H64 . 1.0000 ?
C65 C66 . 1.518(9) ?
C65 H65A . 0.9900 ?
C65 H65B . 0.9900 ?
C66 H66A . 0.9900 ?
C66 H66B . 0.9900 ?
C67 H67A . 0.9800 ?
C67 H67B . 0.9800 ?
C67 H67C . 0.9800 ?
N71 C76 . 1.479(8) ?
N71 C72 . 1.488(8) ?
N71 H71A . 0.9100 ?
N71 H71B . 0.9100 ?
C72 C73 . 1.515(8) ?
C72 H72A . 0.9900 ?
C72 H72B . 0.9900 ?
C73 C74 . 1.516(9) ?
C73 H73A . 0.9900 ?
C73 H73B . 0.9900 ?
C74 C77 . 1.510(8) ?
C74 C75 . 1.542(8) ?
C74 H74 . 1.0000 ?
C75 C76 . 1.500(8) ?
C75 H75A . 0.9900 ?
C75 H75B . 0.9900 ?
C76 H76A . 0.9900 ?
C76 H76B . 0.9900 ?
C77 H77A . 0.9800 ?
C77 H77B . 0.9800 ?
C77 H77C . 0.9800 ?
N81 C82 . 1.471(10) ?
N81 C86 . 1.490(8) ?
N81 H81B . 0.9100 ?
N81 H81A . 0.9100 ?
C82 C83 . 1.491(10) ?
C82 H82A . 0.9900 ?
C82 H82B . 0.9900 ?
C83 C84 . 1.514(9) ?
C83 H83A . 0.9900 ?
C83 H83B . 0.9900 ?
C84 C85 . 1.509(8) ?
C84 C87 . 1.517(8) ?
C84 H84 . 1.0000 ?
C85 C86 . 1.518(7) ?
C85 H85A . 0.9900 ?
C85 H85B . 0.9900 ?
C86 H86A . 0.9900 ?
C86 H86B . 0.9900 ?
C87 H87A . 0.9800 ?
C87 H87B . 0.9800 ?
C87 H87C . 0.9800 ?
N91 C96 . 1.491(8) ?
N91 C92 . 1.495(8) ?
N91 H017 . 0.93(3) ?
N91 H018 . 0.93(3) ?
C92 C93 . 1.503(8) ?
C92 H92A . 0.9900 ?
C92 H92B . 0.9900 ?
C93 C94 . 1.514(8) ?
C93 H93A . 0.9900 ?
C93 H93B . 0.9900 ?
C94 C97 . 1.513(8) ?
C94 C95 . 1.535(8) ?
C94 H94 . 1.0000 ?
C95 C96 . 1.507(8) ?
C95 H95A . 0.9900 ?
C95 H95B . 0.9900 ?
C96 H96A . 0.9900 ?
C96 H96B . 0.9900 ?
C97 H97A . 0.9800 ?
C97 H97B . 0.9800 ?
C97 H97C . 0.9800 ?
N101 C106 . 1.485(8) ?
N101 C102 . 1.486(7) ?
N101 H019 . 0.93(3) ?
N101 H020 . 0.93(3) ?
C102 C103 . 1.531(8) ?
C102 H10A . 0.9900 ?
C102 H10B . 0.9900 ?
C103 C104 . 1.530(8) ?
C103 H10C . 0.9900 ?
C103 H10D . 0.9900 ?
C104 C107 . 1.510(8) ?
C104 C105 . 1.538(9) ?
C104 H10E . 1.0000 ?
C105 C106 . 1.517(8) ?
C105 H10F . 0.9900 ?
C105 H10G . 0.9900 ?
C106 H10H . 0.9900 ?
C106 H10I . 0.9900 ?
C107 H10J . 0.9800 ?
C107 H10K . 0.9800 ?
C107 H10L . 0.9800 ?

loop_
_geom_hbond_atom_site_label_D
_geom_hbond_atom_site_label_H
_geom_hbond_atom_site_label_A
_geom_hbond_site_symmetry_A
_geom_hbond_distance_DH
_geom_hbond_distance_HA
_geom_hbond_distance_DA
_geom_hbond_angle_DHA
_geom_hbond_publ_flag
N11 H01 Cl21 . 0.90(2) 2.18(3) 3.073(5) 171(5) yes
N11 H02 Cl6 1_654 0.89(2) 2.60(5) 3.335(5) 140(6) yes
N21 H03 Cl21 . 0.90(2) 2.30(2) 3.182(5) 167(4) yes
N21 H04 Cl22 . 0.90(2) 2.50(4) 3.252(5) 142(4) yes
N31 H05 Cl21 . 0.90(2) 2.22(3) 3.099(5) 167(6) yes
N31 H06 Cl22 . 0.90(2) 2.27(3) 3.134(5) 162(7) yes
N41 H07 Cl23 . 0.89(2) 2.32(2) 3.196(5) 171(5) yes
N41 H08 Cl22 . 0.89(2) 2.59(6) 3.224(5) 129(6) yes
N51 H09 Cl22 . 0.93(3) 2.33(4) 3.180(5) 151(6) yes
N51 H010 Cl23 . 0.93(3) 2.22(3) 3.126(5) 166(6) yes
N61 H61B Cl23 . 0.91 2.28 3.161(6) 164.1 yes
N61 H61A Cl24 . 0.91 2.57 3.325(5) 141.2 yes
N71 H71A Cl23 . 0.91 2.32 3.216(5) 168.6 yes
N71 H71B Cl24 . 0.91 2.57 3.254(5) 132.2 yes
N81 H81B Cl25 . 0.91 2.26 3.157(5) 169.9 yes
N81 H81A Cl24 . 0.91 2.24 3.146(5) 175.3 yes
N91 H017 Cl24 . 0.93(3) 2.56(6) 3.356(5) 144(7) yes
N91 H018 Cl25 . 0.93(3) 2.23(3) 3.134(5) 163(7) yes
N101 H019 Cl5 . 0.93(3) 2.64(4) 3.459(5) 147(6) yes
N101 H019 Cl8 . 0.93(3) 2.72(5) 3.471(5) 138(6) yes
N101 H020 Cl25 . 0.93(3) 2.15(3) 3.075(5) 170(4) yes
C12 H12A Cl1 2_665 0.99 2.81 3.753(6) 159.3 ?
C12 H12A Cl5 1_654 0.99 2.89 3.553(6) 125.0 ?
C16 H16A Cl13 2_775 0.99 2.95 3.886(6) 157.3 ?
C22 H22A Cl20 . 0.99 2.93 3.700(6) 135.1 ?
C26 H26A Cl6 2_676 0.99 2.95 3.826(6) 147.7 ?
C26 H26B Cl21 2_775 0.99 2.89 3.570(6) 126.5 ?
C36 H36A Cl13 . 0.99 2.92 3.847(6) 157.0 ?
C42 H42B Cl7 2_676 0.99 2.78 3.744(7) 164.1 ?
C43 H43A Cl10 . 0.99 2.93 3.785(7) 144.9 ?
C45 H45A Cl4 1_655 0.99 2.85 3.629(6) 136.1 ?
C46 H46B Cl18 . 0.99 2.95 3.766(7) 139.9 ?
C52 H52A Cl2 . 0.99 2.92 3.863(6) 159.0 ?
C52 H52B Cl17 . 0.99 2.90 3.496(6) 119.4 ?
C53 H53B Cl17 . 0.99 2.84 3.554(6) 129.3 ?
C56 H56A Cl15 . 0.99 2.78 3.692(6) 154.1 ?
C65 H65B Cl3 . 0.99 2.87 3.581(7) 129.5 ?
C66 H66A Cl3 . 0.99 2.97 3.569(7) 120.2 ?
C66 H66B Cl15 . 0.99 2.97 3.923(7) 161.5 ?
C75 H75A Cl11 2_666 0.99 2.97 3.724(6) 133.6 ?
C76 H76B Cl10 . 0.99 2.75 3.638(7) 149.1 ?
C76 H76B Cl24 . 0.99 2.91 3.389(6) 110.6 ?
C82 H82B Cl12 . 0.99 2.66 3.629(7) 165.9 ?
C83 H83A Cl9 2_676 0.99 2.96 3.664(7) 129.2 ?
C86 H86B Cl7 2_576 0.99 2.95 3.511(6) 117.1 ?
C92 H92B Cl12 . 0.99 2.97 3.740(7) 135.3 ?
C93 H93B Cl11 . 0.99 2.79 3.515(6) 131.0 ?
C93 H93B Cl11 2_666 0.99 2.97 3.635(6) 125.2 ?
C96 H96A Cl4 . 0.99 2.81 3.773(6) 163.4 ?
C96 H96B Cl25 2_566 0.99 2.78 3.676(6) 151.4 ?
C102 H10B Cl4 2_566 0.99 2.98 3.716(6) 132.3 ?
C103 H10C Cl5 . 0.99 2.92 3.736(6) 140.6 ?
C105 H10G Cl15 2_676 0.99 2.90 3.608(6) 128.8 ?
C106 H10I Cl12 . 0.99 2.95 3.877(6) 157.3 ?

loop_
_geom_torsion_atom_site_label_1
_geom_torsion_atom_site_label_2
_geom_torsion_atom_site_label_3
_geom_torsion_atom_site_label_4
_geom_torsion_site_symmetry_1
_geom_torsion_site_symmetry_2
_geom_torsion_site_symmetry_3
_geom_torsion_site_symmetry_4
_geom_torsion
_geom_torsion_publ_flag
C16 N11 C12 C13 . . . . 54.6(6) ?
N11 C12 C13 C14 . . . . -54.7(6) ?
C12 C13 C14 C15 . . . . 56.1(6) ?
C12 C13 C14 C17 . . . . -179.3(5) y
C17 C14 C15 C16 . . . . 178.2(5) y
C13 C14 C15 C16 . . . . -57.6(6) ?
C12 N11 C16 C15 . . . . -55.4(6) ?
C14 C15 C16 N11 . . . . 57.1(6) ?
C26 N21 C22 C23 . . . . -59.1(6) ?
N21 C22 C23 C24 . . . . 58.2(6) ?
C22 C23 C24 C25 . . . . -56.2(6) ?
C22 C23 C24 C27 . . . . 180.0(5) y
C27 C24 C25 C26 . . . . 177.4(5) y
C23 C24 C25 C26 . . . . 55.1(6) ?
C22 N21 C26 C25 . . . . 57.5(6) ?
C24 C25 C26 N21 . . . . -55.6(6) ?
C36 N31 C32 C33 . . . . 53.5(6) ?
N31 C32 C33 C34 . . . . -54.5(7) ?
C32 C33 C34 C37 . . . . 179.9(5) y
C32 C33 C34 C35 . . . . 55.6(6) ?
C33 C34 C35 C36 . . . . -55.0(6) ?
C37 C34 C35 C36 . . . . -179.8(5) y
C32 N31 C36 C35 . . . . -53.6(7) ?
C34 C35 C36 N31 . . . . 53.7(7) ?
C46 N41 C42 C43 . . . . -56.7(7) ?
N41 C42 C43 C44 . . . . 56.1(7) ?
C42 C43 C44 C47 . . . . -179.1(5) y
C42 C43 C44 C45 . . . . -55.6(7) ?
C47 C44 C45 C46 . . . . 179.4(5) y
C43 C44 C45 C46 . . . . 55.7(6) ?
C42 N41 C46 C45 . . . . 57.5(7) ?
C44 C45 C46 N41 . . . . -57.1(6) ?
C56 N51 C52 C53 . . . . 56.3(6) ?
N51 C52 C53 C54 . . . . -55.0(6) ?
C52 C53 C54 C55 . . . . 53.5(6) ?
C52 C53 C54 C57 . . . . 177.1(5) y
C57 C54 C55 C56 . . . . -176.5(5) y
C53 C54 C55 C56 . . . . -53.3(6) ?
C52 N51 C56 C55 . . . . -56.2(6) ?
C54 C55 C56 N51 . . . . 54.8(6) ?
C66 N61 C62 C63 . . . . 56.9(8) ?
N61 C62 C63 C64 . . . . -53.4(9) ?
C62 C63 C64 C65 . . . . 52.1(9) ?
C62 C63 C64 C67 . . . . 175.4(7) y
C63 C64 C65 C66 . . . . -54.1(8) ?
C67 C64 C65 C66 . . . . -178.5(6) y
C62 N61 C66 C65 . . . . -57.8(7) ?
C64 C65 C66 N61 . . . . 56.1(8) ?
C76 N71 C72 C73 . . . . -52.8(7) ?
N71 C72 C73 C74 . . . . 54.0(8) ?
C72 C73 C74 C77 . . . . -179.3(6) y
C72 C73 C74 C75 . . . . -55.3(7) ?
C77 C74 C75 C76 . . . . 178.6(5) y
C73 C74 C75 C76 . . . . 54.9(7) ?
C72 N71 C76 C75 . . . . 53.6(7) ?
C74 C75 C76 N71 . . . . -54.0(7) ?
C86 N81 C82 C83 . . . . 55.1(7) ?
N81 C82 C83 C84 . . . . -56.5(8) ?
C82 C83 C84 C85 . . . . 57.3(7) ?
C82 C83 C84 C87 . . . . -178.5(6) y
C83 C84 C85 C86 . . . . -57.5(7) ?
C87 C84 C85 C86 . . . . 178.3(5) y
C82 N81 C86 C85 . . . . -54.3(7) ?
C84 C85 C86 N81 . . . . 56.0(7) ?
C96 N91 C92 C93 . . . . 56.7(6) ?
N91 C92 C93 C94 . . . . -57.3(7) ?
C92 C93 C94 C97 . . . . 178.1(5) y
C92 C93 C94 C95 . . . . 54.9(6) ?
C97 C94 C95 C96 . . . . -177.3(5) y
C93 C94 C95 C96 . . . . -53.2(6) ?
C92 N91 C96 C95 . . . . -55.3(6) ?
C94 C95 C96 N91 . . . . 54.1(6) ?
C106 N101 C102 C103 . . . . 58.3(6) ?
N101 C102 C103 C104 . . . . -54.3(6) ?
C102 C103 C104 C107 . . . . 174.2(5) y
C102 C103 C104 C105 . . . . 51.4(6) ?
C107 C104 C105 C106 . . . . -175.4(5) y
C103 C104 C105 C106 . . . . -52.6(6) ?
C102 N101 C106 C105 . . . . -59.7(6) ?
C104 C105 C106 N101 . . . . 56.6(7) ?
